data_7128473
loop_
_publ_author_name
'Kodama, Yuki'
'Imai, Saki'
'Fujimoto, Junko'
'Sato, Kohei'
'Mase, Nobuyuki'
'Narumi, Tetsuo'

_publ_section_title
;
 Stereoselective synthesis of highly functionalized
 (<i>Z</i>)-chloroalkene dipeptide isosteres containing an
 \a,\a-disubstituted amino acid.
;
_journal_issue 56
_journal_name_full 'Chemical communications (Cambridge, England)'
_journal_page_first 6915
_journal_page_last 6918
_journal_paper_doi 10.1039/d1cc02952e
_journal_volume 57
_journal_year 2021
_chemical_formula_moiety 'C14 H18 Br Cl2 N O4 S'
_chemical_formula_sum 'C14 H18 Br Cl2 N O4 S'
_chemical_formula_weight 447.16
_space_group_crystal_system monoclinic
_space_group_IT_number 14
_space_group_name_Hall '-P 2ybc'
_space_group_name_H-M_alt 'P 1 21/c 1'
_atom_sites_solution_hydrogens mixed
_audit_creation_date 2019-02-13
_audit_creation_method
;
Olex2 1.2
(compiled May 18 2018 14:05:52 for OlexSys, GUI svn.r5506)
;
_audit_update_record
;
2021-02-22 deposited with the CCDC.	2021-06-09 downloaded from the CCDC.
;
_cell_angle_alpha 90
_cell_angle_beta 118.17(4)
_cell_angle_gamma 90
_cell_formula_units_Z 4
_cell_length_a 12.396(4)
_cell_length_b 14.044(4)
_cell_length_c 11.920(3)
_cell_measurement_reflns_used 2113
_cell_measurement_temperature 293.15
_cell_measurement_theta_max 30.3190
_cell_measurement_theta_min 2.3260
_cell_volume 1829.3(11)
_computing_cell_refinement 'CrysAlisPro 1.171.40.35a (Rigaku OD, 2018)'
_computing_data_collection 'CrysAlisPro 1.171.40.35a (Rigaku OD, 2018)'
_computing_data_reduction 'CrysAlisPro 1.171.40.35a (Rigaku OD, 2018)'
_computing_molecular_graphics 'Olex2 (Dolomanov et al., 2009)'
_computing_publication_material 'Olex2 (Dolomanov et al., 2009)'
_computing_structure_refinement 'ShelXL (Sheldrick, 2015)'
_computing_structure_solution 'ShelXT (Sheldrick, 2015)'
_diffrn_ambient_temperature 293.15
_diffrn_detector_area_resol_mean 6.83
_diffrn_detector_type 'CCD area detector'
_diffrn_measured_fraction_theta_full 1.000
_diffrn_measured_fraction_theta_max 1.000
_diffrn_measurement_details
;
List of Runs (angles in degrees, time in seconds):

  # Type    Start    End  Width  t~exp~   \w     \q     \k     \f   Frames
#--------------------------------------------------------------------------
  1  \w    -60.00 120.00   1.00   70.00    --   30.00  54.00   0.00  180
  2  \w    -60.00 120.00   1.00   70.00    --   30.00  54.00 120.00  180
  3  \w    -60.00 120.00   1.00   70.00    --   30.00  54.00 240.00  180
;
_diffrn_measurement_device 'fixed-chi diffractometer'
_diffrn_measurement_device_type 'XtaLAB Mini'
_diffrn_measurement_method '\w scans'
_diffrn_radiation_type MoK\a
_diffrn_radiation_wavelength 0.71073
_diffrn_reflns_av_R_equivalents 0.1016
_diffrn_reflns_av_unetI/netI 0.0773
_diffrn_reflns_Laue_measured_fraction_full 1.000
_diffrn_reflns_Laue_measured_fraction_max 1.000
_diffrn_reflns_limit_h_max 14
_diffrn_reflns_limit_h_min -14
_diffrn_reflns_limit_k_max 16
_diffrn_reflns_limit_k_min -16
_diffrn_reflns_limit_l_max 14
_diffrn_reflns_limit_l_min -14
_diffrn_reflns_number 15794
_diffrn_reflns_point_group_measured_fraction_full 1.000
_diffrn_reflns_point_group_measured_fraction_max 1.000
_diffrn_reflns_theta_full 25.242
_diffrn_reflns_theta_max 25.348
_diffrn_reflns_theta_min 2.362
_exptl_absorpt_coefficient_mu 2.670
_exptl_absorpt_correction_T_max 1.00000
_exptl_absorpt_correction_T_min 0.73927
_exptl_absorpt_correction_type multi-scan
_exptl_absorpt_process_details
;
CrysAlisPro 1.171.40.35a (Rigaku Oxford Diffraction, 2018)
Empirical absorption correction using spherical harmonics,
 implemented in SCALE3 ABSPACK scaling algorithm.
;
_exptl_crystal_colour 'clear light colourless'
_exptl_crystal_density_diffrn 1.624
_exptl_crystal_description prism
_exptl_crystal_F_000 904
_exptl_crystal_size_max 0.12
_exptl_crystal_size_mid 0.09
_exptl_crystal_size_min 0.06
_refine_diff_density_max 0.439
_refine_diff_density_min -0.507
_refine_diff_density_rms 0.069
_refine_ls_extinction_method none
_refine_ls_goodness_of_fit_ref 1.026
_refine_ls_hydrogen_treatment mixed
_refine_ls_matrix_type full
_refine_ls_number_parameters 234
_refine_ls_number_reflns 3349
_refine_ls_number_restraints 18
_refine_ls_restrained_S_all 1.023
_refine_ls_R_factor_all 0.1256
_refine_ls_R_factor_gt 0.0527
_refine_ls_shift/su_max 0.000
_refine_ls_shift/su_mean 0.000
_refine_ls_structure_factor_coef Fsqd
_refine_ls_weighting_details 'w=1/[\s^2^(Fo^2^)+(0.0358P)^2^+0.6943P] where P=(Fo^2^+2Fc^2^)/3'
_refine_ls_weighting_scheme calc
_refine_ls_wR_factor_gt 0.0960
_refine_ls_wR_factor_ref 0.1205
_reflns_Friedel_coverage 0.000
_reflns_number_gt 1768
_reflns_number_total 3349
_reflns_threshold_expression 'I > 2\s(I)'
_cod_data_source_file d1cc02952e2.cif
_cod_data_source_block sim_down
_cod_depositor_comments 'Adding full bibliography for 7128471--7128475.cif.'
_cod_database_code 7128473
_shelx_shelxl_version_number 2018/3
_shelx_space_group_comment
;
The symmetry employed for this shelxl refinement is uniquely defined
by the following loop, which should always be used as a source of
symmetry information in preference to the above space-group names.
They are only intended as comments.
;
_shelx_estimated_absorpt_t_max 0.856
_shelx_estimated_absorpt_t_min 0.740
_olex2_refinement_description
;
1. Fixed Uiso
 At 1.5 times of:
  All C(H,H,H) groups, H1 of C6A
 At 1.2 times of:
  H2 of C2, H6 of C6, H5 of C5, H5A of C5A, H6A of C6A, H7 of C7, H3 of C3
2. Uiso/Uaniso restraints and constraints
C5 \\sim C6: within 2A with sigma of 0.04 and sigma for terminal atoms of 0.08
C5A \\sim C6A: within 2A with sigma of 0.04 and sigma for terminal atoms of 0.08
3. Rigid body (RIGU) restrains
 C5, C6
 with sigma for 1-2 distances of 0.004 and sigma for 1-3 distances of 0.004
 C5A, C6A
 with sigma for 1-2 distances of 0.004 and sigma for 1-3 distances of 0.004
4. Others
 Sof(C5A)=Sof(H5A)=Sof(C6A)=Sof(H6A)=1-FVAR(1)
 Sof(C6)=Sof(H6)=Sof(C5)=Sof(H5)=FVAR(1)
5.a Ternary CH refined with riding coordinates:
 C7(H7)
5.b Aromatic/amide H refined with riding coordinates:
 C3(H3), C2(H2), C6(H6), C5(H5), C5A(H5A), C6A(H6A)
5.c Idealised Me refined as rotating group:
 C10(H10A,H10B,H10C), C13(H13A,H13B,H13C), C14(H14A,H14B,H14C), C12(H12A,H12B,
 H12C)
;
_olex2_submission_special_instructions 'No special instructions were received'
_oxdiff_exptl_absorpt_empirical_details
;
Empirical correction (ABSPACK) includes:
- Absorption correction using spherical harmonics
- Frame scaling
;

loop_
_space_group_symop_operation_xyz
'x, y, z'
'-x, y+1/2, -z+1/2'
'-x, -y, -z'
'x, -y-1/2, z-1/2'

loop_
_atom_site_label
_atom_site_type_symbol
_atom_site_fract_x
_atom_site_fract_y
_atom_site_fract_z
_atom_site_U_iso_or_equiv
_atom_site_adp_type
_atom_site_occupancy
_atom_site_site_symmetry_order
_atom_site_calc_flag
_atom_site_refinement_flags_posn
_atom_site_refinement_flags_adp
_atom_site_refinement_flags_occupancy
_atom_site_disorder_assembly
_atom_site_disorder_group
Br1 Br 0.23236(7) 0.52933(6) -0.02463(7) 0.0872(3) Uani 1 1 d . . . . .
S1 S 0.19991(13) 0.54577(10) 0.62733(12) 0.0450(4) Uani 1 1 d . . . . .
Cl2 Cl 0.12908(14) 0.26332(12) 0.38989(16) 0.0747(5) Uani 1 1 d . . . . .
Cl1 Cl 0.26636(17) 0.28793(11) 0.66105(15) 0.0757(5) Uani 1 1 d . . . . .
O2 O 0.0953(3) 0.5406(2) 0.6494(3) 0.0503(9) Uani 1 1 d . . . . .
O3 O 0.3611(3) 0.1871(3) 0.4627(4) 0.0594(10) Uani 1 1 d . . . . .
O1 O 0.3193(3) 0.5274(3) 0.7295(3) 0.0571(10) Uani 1 1 d . . . . .
N1 N 0.1737(4) 0.4705(3) 0.5145(4) 0.0465(12) Uani 1 1 d . . . . .
O4 O 0.4781(4) 0.3029(3) 0.5866(4) 0.0844(14) Uani 1 1 d . . . . .
C7 C 0.2668(4) 0.4222(4) 0.4962(4) 0.0434(13) Uani 1 1 d . . . . .
H7 H 0.346118 0.445137 0.562548 0.052 Uiso 1 1 calc R . . . .
C9 C 0.3801(6) 0.2669(4) 0.5250(5) 0.0528(15) Uani 1 1 d . . . . .
C11 C 0.2023(5) 0.6635(4) 0.5693(5) 0.0522(15) Uani 1 1 d . . . . .
C3 C 0.3553(6) 0.4753(4) 0.2349(6) 0.0581(16) Uani 1 1 d . . . . .
H3 H 0.425669 0.477300 0.225660 0.070 Uiso 1 1 calc R . . . .
C2 C 0.3630(5) 0.4512(4) 0.3515(5) 0.0537(15) Uani 1 1 d . . . . .
H2 H 0.438810 0.437285 0.420082 0.064 Uiso 1 1 calc R . . . .
C1 C 0.2595(5) 0.4478(4) 0.3665(5) 0.0493(14) Uani 1 1 d . . . . .
C4 C 0.2471(6) 0.4956(5) 0.1364(6) 0.0659(18) Uani 1 1 d . . . . .
C10 C 0.4681(5) 0.1369(4) 0.4742(6) 0.0732(19) Uani 1 1 d . . . . .
H10A H 0.442874 0.079781 0.424092 0.110 Uiso 1 1 calc GR . . . .
H10B H 0.520206 0.120750 0.561764 0.110 Uiso 1 1 calc GR . . . .
H10C H 0.511982 0.176909 0.444318 0.110 Uiso 1 1 calc GR . . . .
C8 C 0.2640(5) 0.3134(4) 0.5139(5) 0.0515(14) Uani 1 1 d . . . . .
C13 C 0.0826(6) 0.6825(4) 0.4483(6) 0.0725(19) Uani 1 1 d . . . . .
H13A H 0.077007 0.641108 0.381731 0.109 Uiso 1 1 calc GR . . . .
H13B H 0.080696 0.747609 0.422793 0.109 Uiso 1 1 calc GR . . . .
H13C H 0.014835 0.670849 0.464430 0.109 Uiso 1 1 calc GR . . . .
C14 C 0.2149(6) 0.7324(4) 0.6751(6) 0.0751(19) Uani 1 1 d . . . . .
H14A H 0.147562 0.723437 0.692590 0.113 Uiso 1 1 calc GR . . . .
H14B H 0.214810 0.796809 0.648001 0.113 Uiso 1 1 calc GR . . . .
H14C H 0.290365 0.720006 0.750757 0.113 Uiso 1 1 calc GR . . . .
C12 C 0.3112(6) 0.6716(4) 0.5433(7) 0.077(2) Uani 1 1 d . . . . .
H12A H 0.385474 0.659599 0.620378 0.116 Uiso 1 1 calc GR . . . .
H12B H 0.313801 0.734580 0.513248 0.116 Uiso 1 1 calc GR . . . .
H12C H 0.302898 0.625838 0.479915 0.116 Uiso 1 1 calc GR . . . .
C6 C 0.153(2) 0.486(2) 0.2695(19) 0.056(5) Uani 0.61(5) 1 d . U P A 1
H6 H 0.084905 0.493324 0.282293 0.067 Uiso 0.61(5) 1 calc R . P A 1
C5 C 0.1449(18) 0.512(2) 0.1543(15) 0.054(4) Uani 0.61(5) 1 d . U P A 1
H5 H 0.074346 0.540426 0.091088 0.065 Uiso 0.61(5) 1 calc R . P A 1
C5A C 0.142(3) 0.461(5) 0.143(3) 0.060(10) Uani 0.39(5) 1 d . U P A 2
H5A H 0.069493 0.451671 0.068092 0.072 Uiso 0.39(5) 1 calc R . P A 2
C6A C 0.147(3) 0.440(4) 0.257(3) 0.060(9) Uani 0.39(5) 1 d . U P A 2
H6A H 0.077586 0.420945 0.261266 0.072 Uiso 0.39(5) 1 calc R . P A 2
H1 H 0.104(6) 0.459(5) 0.469(6) 0.090 Uiso 1 1 d R . . . .

loop_
_atom_site_aniso_label
_atom_site_aniso_U_11
_atom_site_aniso_U_22
_atom_site_aniso_U_33
_atom_site_aniso_U_23
_atom_site_aniso_U_13
_atom_site_aniso_U_12
Br1 0.1230(7) 0.1014(6) 0.0649(5) 0.0113(4) 0.0672(5) 0.0108(5)
S1 0.0489(9) 0.0535(9) 0.0369(8) -0.0014(7) 0.0237(7) -0.0023(7)
Cl2 0.0504(10) 0.0909(12) 0.0800(12) -0.0284(10) 0.0285(9) -0.0090(9)
Cl1 0.1105(14) 0.0709(11) 0.0623(10) 0.0087(8) 0.0545(11) 0.0042(10)
O2 0.055(2) 0.063(2) 0.047(2) -0.0051(18) 0.036(2) -0.0071(19)
O3 0.052(3) 0.063(3) 0.064(3) -0.016(2) 0.028(2) 0.002(2)
O1 0.055(2) 0.066(3) 0.043(2) -0.0022(19) 0.017(2) 0.005(2)
N1 0.039(3) 0.063(3) 0.040(3) -0.009(2) 0.020(2) -0.002(3)
O4 0.052(3) 0.075(3) 0.103(4) -0.026(3) 0.018(3) 0.001(2)
C7 0.036(3) 0.059(4) 0.035(3) -0.001(3) 0.017(3) 0.004(3)
C9 0.052(4) 0.055(4) 0.045(4) -0.001(3) 0.018(3) -0.002(3)
C11 0.049(4) 0.051(4) 0.062(4) 0.003(3) 0.030(3) -0.001(3)
C3 0.063(4) 0.068(4) 0.060(4) -0.003(3) 0.043(4) -0.008(3)
C2 0.047(3) 0.067(4) 0.052(4) -0.006(3) 0.028(3) -0.004(3)
C1 0.044(3) 0.065(4) 0.040(3) 0.001(3) 0.020(3) 0.004(3)
C4 0.073(5) 0.091(5) 0.047(4) 0.001(3) 0.040(4) 0.005(4)
C10 0.057(4) 0.073(4) 0.087(5) -0.013(4) 0.032(4) 0.007(3)
C8 0.053(4) 0.062(4) 0.042(3) -0.007(3) 0.025(3) -0.003(3)
C13 0.071(5) 0.069(4) 0.072(5) 0.023(4) 0.029(4) 0.007(4)
C14 0.085(5) 0.057(4) 0.090(5) -0.009(4) 0.047(4) 0.000(4)
C12 0.072(5) 0.069(4) 0.114(6) 0.015(4) 0.062(4) -0.005(4)
C6 0.059(9) 0.074(13) 0.036(6) -0.007(8) 0.024(6) -0.007(9)
C5 0.068(9) 0.055(12) 0.039(6) -0.006(7) 0.024(6) 0.001(8)
C5A 0.038(10) 0.10(3) 0.037(9) 0.007(14) 0.016(8) 0.013(15)
C6A 0.035(11) 0.11(3) 0.047(11) 0.009(16) 0.026(10) 0.004(15)

loop_
_atom_type_symbol
_atom_type_description
_atom_type_scat_dispersion_real
_atom_type_scat_dispersion_imag
_atom_type_scat_source
C C 0.0033 0.0016 'International Tables Vol C Tables 4.2.6.8 and 6.1.1.4'
H H 0.0000 0.0000 'International Tables Vol C Tables 4.2.6.8 and 6.1.1.4'
Br Br -0.2901 2.4595 'International Tables Vol C Tables 4.2.6.8 and 6.1.1.4'
Cl Cl 0.1484 0.1585 'International Tables Vol C Tables 4.2.6.8 and 6.1.1.4'
N N 0.0061 0.0033 'International Tables Vol C Tables 4.2.6.8 and 6.1.1.4'
O O 0.0106 0.0060 'International Tables Vol C Tables 4.2.6.8 and 6.1.1.4'
S S 0.1246 0.1234 'International Tables Vol C Tables 4.2.6.8 and 6.1.1.4'

loop_
_geom_angle_atom_site_label_1
_geom_angle_atom_site_label_2
_geom_angle_atom_site_label_3
_geom_angle
_geom_angle_site_symmetry_1
_geom_angle_site_symmetry_3
_geom_angle_publ_flag
O2 S1 N1 105.9(2) . . ?
O2 S1 C11 107.3(2) . . ?
O1 S1 O2 119.6(2) . . ?
O1 S1 N1 108.1(2) . . ?
O1 S1 C11 107.2(2) . . ?
N1 S1 C11 108.3(2) . . ?
C9 O3 C10 117.0(4) . . ?
C7 N1 S1 124.9(3) . . ?
N1 C7 C1 111.6(4) . . ?
N1 C7 C8 111.9(4) . . ?
C8 C7 C1 111.8(4) . . ?
O3 C9 C8 114.2(5) . . ?
O4 C9 O3 124.8(6) . . ?
O4 C9 C8 121.0(5) . . ?
C13 C11 S1 109.8(4) . . ?
C13 C11 C14 110.0(5) . . ?
C14 C11 S1 106.1(4) . . ?
C12 C11 S1 108.9(4) . . ?
C12 C11 C13 110.7(5) . . ?
C12 C11 C14 111.2(5) . . ?
C4 C3 C2 119.9(5) . . ?
C1 C2 C3 120.7(5) . . ?
C2 C1 C7 121.3(5) . . ?
C2 C1 C6 117.2(11) . . ?
C2 C1 C6A 117.3(14) . . ?
C6 C1 C7 120.4(11) . . ?
C6A C1 C7 118.8(15) . . ?
C3 C4 Br1 121.4(5) . . ?
C3 C4 C5 120.6(9) . . ?
C3 C4 C5A 116.3(11) . . ?
C5 C4 Br1 116.7(9) . . ?
C5A C4 Br1 119.0(12) . . ?
Cl2 C8 Cl1 108.2(3) . . ?
C7 C8 Cl2 110.6(4) . . ?
C7 C8 Cl1 110.0(3) . . ?
C9 C8 Cl2 112.5(4) . . ?
C9 C8 Cl1 104.6(4) . . ?
C9 C8 C7 110.7(4) . . ?
C5 C6 C1 121.7(19) . . ?
C6 C5 C4 117.4(17) . . ?
C6A C5A C4 121(2) . . ?
C5A C6A C1 118(3) . . ?

loop_
_geom_bond_atom_site_label_1
_geom_bond_atom_site_label_2
_geom_bond_distance
_geom_bond_site_symmetry_2
_geom_bond_publ_flag
Br1 C4 1.901(6) . ?
S1 O2 1.442(3) . ?
S1 O1 1.427(4) . ?
S1 N1 1.619(4) . ?
S1 C11 1.798(5) . ?
Cl2 C8 1.772(6) . ?
Cl1 C8 1.777(5) . ?
O3 C9 1.302(6) . ?
O3 C10 1.450(6) . ?
N1 C7 1.441(6) . ?
O4 C9 1.196(6) . ?
C7 C1 1.547(7) . ?
C7 C8 1.545(7) . ?
C9 C8 1.528(7) . ?
C11 C13 1.527(7) . ?
C11 C14 1.538(7) . ?
C11 C12 1.525(7) . ?
C3 C2 1.389(7) . ?
C3 C4 1.331(8) . ?
C2 C1 1.378(7) . ?
C1 C6 1.39(2) . ?
C1 C6A 1.39(4) . ?
C4 C5 1.40(2) . ?
C4 C5A 1.42(4) . ?
C6 C5 1.38(2) . ?
C5A C6A 1.36(3) . ?
